data_7025355
loop_
_publ_author_name
'Aguado, Javier E.'
'Crespo, Olga'
'Gimeno, M Concepci\'on'
'Jones, Peter G.'
'Laguna, Antonio'
'Villacampa, M. Dolores'

_publ_section_title
;
 Coordination properties of the
 1,1'-bis[((6-methyl)-2-pyridyl)amido]ferrocene ligand towards group 11
 complexes.
;
_journal_issue 18
_journal_name_full 'Dalton transactions (Cambridge, England : 2003)'
_journal_page_first 4321
_journal_page_last 4330
_journal_paper_doi 10.1039/b927208a
_journal_volume 39
_journal_year 2010
_chemical_formula_sum 'C62 H52 Au2 F6 Fe N4 O8 P2 S2'
_chemical_formula_weight 1670.92
_chemical_name_systematic
;
?
;
_space_group_IT_number 2
_symmetry_cell_setting triclinic
_symmetry_space_group_name_Hall '-P 1'
_symmetry_space_group_name_H-M 'P -1'
_atom_sites_solution_hydrogens geom
_atom_sites_solution_primary direct
_atom_sites_solution_secondary difmap
_audit_creation_method SHELXL-97
_cell_angle_alpha 100.608(12)
_cell_angle_beta 102.036(12)
_cell_angle_gamma 110.857(12)
_cell_formula_units_Z 1
_cell_length_a 9.494(3)
_cell_length_b 11.430(4)
_cell_length_c 16.213(6)
_cell_measurement_reflns_used 4486
_cell_measurement_temperature 143(2)
_cell_measurement_theta_max 28
_cell_measurement_theta_min 2
_cell_volume 1542.4(10)
_computing_cell_refinement 'Bruker SAINT'
_computing_data_collection 'Bruker SMART'
_computing_data_reduction 'Bruker SAINT'
_computing_molecular_graphics 'Siemens XP'
_computing_publication_material SHELXL-97
_computing_structure_refinement 'SHELXL-97 (Sheldrick, 1997)'
_computing_structure_solution 'SHELXS-97 (Sheldrick, 1990)'
_diffrn_ambient_temperature 143(2)
_diffrn_detector_area_resol_mean 8.192
_diffrn_measured_fraction_theta_full 0.998
_diffrn_measured_fraction_theta_max 0.998
_diffrn_measurement_device_type 'Bruker SMART 1000 CCD'
_diffrn_measurement_method '/w-scans & /f-scans'
_diffrn_radiation_monochromator graphite
_diffrn_radiation_source 'fine-focus sealed tube'
_diffrn_radiation_type MoK\a
_diffrn_radiation_wavelength 0.71073
_diffrn_reflns_av_R_equivalents 0.0743
_diffrn_reflns_av_sigmaI/netI 0.0698
_diffrn_reflns_limit_h_max 12
_diffrn_reflns_limit_h_min -12
_diffrn_reflns_limit_k_max 15
_diffrn_reflns_limit_k_min -15
_diffrn_reflns_limit_l_max 21
_diffrn_reflns_limit_l_min -21
_diffrn_reflns_number 28783
_diffrn_reflns_theta_full 28.00
_diffrn_reflns_theta_max 28.28
_diffrn_reflns_theta_min 1.34
_exptl_absorpt_coefficient_mu 5.172
_exptl_absorpt_correction_T_max 0.928
_exptl_absorpt_correction_T_min 0.477
_exptl_absorpt_correction_type multi-scan
_exptl_absorpt_process_details SADABS
_exptl_crystal_colour Yellow
_exptl_crystal_density_diffrn 1.799
_exptl_crystal_density_method 'not measured'
_exptl_crystal_description Needle
_exptl_crystal_F_000 816
_exptl_crystal_size_max 0.23
_exptl_crystal_size_mid 0.06
_exptl_crystal_size_min 0.06
_refine_diff_density_max 4.071
_refine_diff_density_min -4.888
_refine_diff_density_rms 0.264
_refine_ls_extinction_method none
_refine_ls_goodness_of_fit_ref 1.023
_refine_ls_hydrogen_treatment 'N-H free, others riding'
_refine_ls_matrix_type full
_refine_ls_number_parameters 472
_refine_ls_number_reflns 7642
_refine_ls_number_restraints 579
_refine_ls_restrained_S_all 1.005
_refine_ls_R_factor_all 0.0663
_refine_ls_R_factor_gt 0.0507
_refine_ls_shift/su_max 0.001
_refine_ls_shift/su_mean 0.000
_refine_ls_structure_factor_coef Fsqd
_refine_ls_weighting_details 'calc w=1/[\s^2^(Fo^2^)+(0.0790P)^2^] where P=(Fo^2^+2Fc^2^)/3'
_refine_ls_weighting_scheme calc
_refine_ls_wR_factor_gt 0.1209
_refine_ls_wR_factor_ref 0.1267
_reflns_number_gt 6126
_reflns_number_total 7642
_reflns_threshold_expression >2sigma(I)
_cod_data_source_file b927208a.txt
_cod_data_source_block magnum
_cod_depositor_comments
;
The following automatic conversions were performed:

'_symmetry_cell_setting' value 'Triclinic' changed to 'triclinic'
according to /home/saulius/struct/CIF-dictionaries/cif_core.dic
dictionary named 'cif_core.dic' version 2.4.2 from 2011-04-26.

Automatic conversion script
Id: cif_fix_values 1891 2012-01-12 08:04:46Z andrius 
;
_cod_database_code 7025355

loop_
_symmetry_equiv_pos_as_xyz
'x, y, z'
'-x, -y, -z'

loop_
_atom_site_label
_atom_site_type_symbol
_atom_site_fract_x
_atom_site_fract_y
_atom_site_fract_z
_atom_site_U_iso_or_equiv
_atom_site_adp_type
_atom_site_occupancy
_atom_site_symmetry_multiplicity
_atom_site_calc_flag
_atom_site_refinement_flags
_atom_site_disorder_assembly
_atom_site_disorder_group
Au Au 0.26288(3) 0.26396(2) 0.287822(15) 0.01781(9) Uani 1 1 d . . .
Fe Fe 1.0000 0.5000 0.5000 0.0233(3) Uani 1 2 d S . .
P P 0.23208(19) 0.34902(16) 0.17523(10) 0.0181(3) Uani 1 1 d . . .
O1 O 0.6494(6) 0.4855(5) 0.5732(3) 0.0340(12) Uani 1 1 d U . .
C1 C 0.7987(8) 0.5293(7) 0.4737(4) 0.0259(14) Uani 1 1 d DU . .
C2 C 0.8375(8) 0.4966(7) 0.3947(5) 0.0295(15) Uani 1 1 d DU . .
H2 H 0.7740 0.4236 0.3449 0.035 Uiso 1 1 calc R . .
C3 C 0.9873(8) 0.5925(8) 0.4040(5) 0.0361(17) Uani 1 1 d DU . .
H3 H 1.0422 0.5952 0.3612 0.043 Uiso 1 1 calc R . .
C4 C 1.0430(9) 0.6847(7) 0.4883(5) 0.0364(17) Uani 1 1 d DU . .
H4 H 1.1406 0.7593 0.5115 0.044 Uiso 1 1 calc R . .
C5 C 0.9261(8) 0.6447(7) 0.5312(5) 0.0322(15) Uani 1 1 d DU . .
H5 H 0.9320 0.6878 0.5887 0.039 Uiso 1 1 calc R . .
C6 C 0.6641(8) 0.4515(7) 0.5008(5) 0.0266(14) Uani 1 1 d U . .
N2 N 0.5545(6) 0.3376(6) 0.4385(4) 0.0247(12) Uani 1 1 d DU . .
H02 H 0.571(9) 0.309(7) 0.389(3) 0.03(2) Uiso 1 1 d D . .
N11 N 0.2949(6) 0.1844(5) 0.3942(3) 0.0164(10) Uani 1 1 d DU . .
C12 C 0.4342(8) 0.2436(6) 0.4568(4) 0.0218(12) Uani 1 1 d DU . .
C13 C 0.4592(10) 0.2082(8) 0.5347(5) 0.0381(18) Uani 1 1 d DU . .
H13 H 0.5579 0.2523 0.5794 0.046 Uiso 1 1 calc R . .
C14 C 0.3374(12) 0.1080(8) 0.5449(5) 0.046(2) Uani 1 1 d DU . .
H14 H 0.3501 0.0834 0.5979 0.056 Uiso 1 1 calc R . .
C15 C 0.1969(11) 0.0432(7) 0.4786(5) 0.0369(17) Uani 1 1 d DU . .
H15 H 0.1148 -0.0292 0.4844 0.044 Uiso 1 1 calc R . .
C16 C 0.1750(9) 0.0832(6) 0.4033(4) 0.0261(14) Uani 1 1 d DU . .
C17 C 0.0250(9) 0.0183(8) 0.3303(5) 0.0358(18) Uani 1 1 d U . .
H17A H -0.0223 0.0807 0.3232 0.043 Uiso 1 1 calc R . .
H17B H -0.0481 -0.0558 0.3438 0.043 Uiso 1 1 calc R . .
H17C H 0.0464 -0.0128 0.2758 0.043 Uiso 1 1 calc R . .
C21 C 0.0706(8) 0.3992(6) 0.1612(4) 0.0228(13) Uani 1 1 d DU . .
C22 C 0.0829(10) 0.5166(8) 0.1453(5) 0.0395(19) Uani 1 1 d DU . .
H22 H 0.1811 0.5766 0.1436 0.047 Uiso 1 1 calc R . .
C23 C -0.0480(11) 0.5479(9) 0.1316(7) 0.057(3) Uani 1 1 d DU . .
H23 H -0.0391 0.6292 0.1216 0.068 Uiso 1 1 calc R . .
C24 C -0.1901(10) 0.4591(8) 0.1329(6) 0.045(2) Uani 1 1 d DU . .
H24 H -0.2807 0.4780 0.1213 0.055 Uiso 1 1 calc R . .
C25 C -0.2024(9) 0.3456(9) 0.1504(6) 0.044(2) Uani 1 1 d DU . .
H25 H -0.3011 0.2862 0.1519 0.053 Uiso 1 1 calc R . .
C26 C -0.0717(8) 0.3148(8) 0.1663(5) 0.0335(16) Uani 1 1 d DU . .
H26 H -0.0804 0.2361 0.1806 0.040 Uiso 1 1 calc R . .
C31 C 0.1962(7) 0.2315(6) 0.0729(4) 0.0197(12) Uani 1 1 d DU . .
C32 C 0.0681(8) 0.1949(7) -0.0006(4) 0.0273(14) Uani 1 1 d DU . .
H32 H -0.0082 0.2302 0.0013 0.033 Uiso 1 1 calc R . .
C33 C 0.0519(9) 0.1063(7) -0.0769(4) 0.0323(16) Uani 1 1 d DU . .
H33 H -0.0372 0.0800 -0.1267 0.039 Uiso 1 1 calc R . .
C34 C 0.1620(8) 0.0566(7) -0.0814(5) 0.0319(15) Uani 1 1 d DU . .
H34 H 0.1501 -0.0026 -0.1345 0.038 Uiso 1 1 calc R . .
C35 C 0.2910(9) 0.0923(7) -0.0088(5) 0.0313(15) Uani 1 1 d DU . .
H35 H 0.3675 0.0574 -0.0116 0.038 Uiso 1 1 calc R . .
C36 C 0.3072(8) 0.1793(7) 0.0678(4) 0.0267(14) Uani 1 1 d DU . .
H36 H 0.3955 0.2039 0.1177 0.032 Uiso 1 1 calc R . .
C41 C 0.4063(7) 0.4897(6) 0.1828(4) 0.0210(13) Uani 1 1 d DU . .
C42 C 0.5212(7) 0.5555(6) 0.2625(4) 0.0247(14) Uani 1 1 d DU . .
H42 H 0.5105 0.5261 0.3129 0.030 Uiso 1 1 calc R . .
C43 C 0.6532(9) 0.6656(7) 0.2686(5) 0.0321(16) Uani 1 1 d DU . .
H43 H 0.7331 0.7112 0.3233 0.038 Uiso 1 1 calc R . .
C44 C 0.6686(9) 0.7089(7) 0.1951(4) 0.0338(16) Uani 1 1 d DU . .
H44 H 0.7583 0.7845 0.1997 0.041 Uiso 1 1 calc R . .
C45 C 0.5534(8) 0.6421(6) 0.1153(4) 0.0291(15) Uani 1 1 d DU . .
H45 H 0.5633 0.6718 0.0649 0.035 Uiso 1 1 calc R . .
C46 C 0.4229(8) 0.5313(6) 0.1088(4) 0.0247(14) Uani 1 1 d DU . .
H46 H 0.3448 0.4839 0.0536 0.030 Uiso 1 1 calc R . .
S S 0.5937(11) 1.0881(11) 0.2559(6) 0.0279(15) Uani 0.544(13) 1 d PDU A 1
O2 O 0.568(2) 1.2065(15) 0.2728(10) 0.022(3) Uani 0.544(13) 1 d PDU A 1
O3 O 0.611(2) 1.0530(13) 0.1673(8) 0.071(5) Uani 0.544(13) 1 d PDU A 1
O4 O 0.7064(15) 1.0766(12) 0.3223(9) 0.063(4) Uani 0.544(13) 1 d PDU A 1
C99 C 0.4174(16) 0.9458(14) 0.2227(9) 0.043(5) Uani 0.544(13) 1 d PDU A 1
F1 F 0.433(3) 0.8387(18) 0.2309(15) 0.073(10) Uani 0.544(13) 1 d PDU A 1
F2 F 0.3045(15) 0.9544(12) 0.2552(12) 0.068(5) Uani 0.544(13) 1 d PDU A 1
F3 F 0.365(2) 0.9317(13) 0.1364(7) 0.089(5) Uani 0.544(13) 1 d PDU A 1
S' S 0.5975(15) 1.0902(15) 0.2746(8) 0.044(3) Uani 0.456(13) 1 d PDU A 2
O2' O 0.7068(18) 1.0782(15) 0.2277(13) 0.064(5) Uani 0.456(13) 1 d PDU A 2
O3' O 0.534(2) 1.1844(19) 0.2601(15) 0.028(5) Uani 0.456(13) 1 d PDU A 2
O4' O 0.6383(19) 1.0942(13) 0.3658(8) 0.053(4) Uani 0.456(13) 1 d PDU A 2
C99' C 0.4184(18) 0.9513(17) 0.2496(12) 0.053(6) Uani 0.456(13) 1 d PDU A 2
F1' F 0.436(3) 0.8402(19) 0.2336(15) 0.049(9) Uani 0.456(13) 1 d PDU A 2
F2' F 0.385(2) 0.9585(13) 0.3262(13) 0.076(6) Uani 0.456(13) 1 d PDU A 2
F3' F 0.294(2) 0.9412(19) 0.1917(17) 0.100(9) Uani 0.456(13) 1 d PDU A 2

loop_
_atom_site_aniso_label
_atom_site_aniso_U_11
_atom_site_aniso_U_22
_atom_site_aniso_U_33
_atom_site_aniso_U_23
_atom_site_aniso_U_13
_atom_site_aniso_U_12
Au 0.01909(13) 0.02358(13) 0.01129(12) 0.00831(9) 0.00124(8) 0.00953(10)
Fe 0.0170(6) 0.0277(7) 0.0231(7) 0.0058(5) 0.0004(5) 0.0106(5)
P 0.0205(8) 0.0221(8) 0.0138(7) 0.0089(6) 0.0027(6) 0.0106(7)
O1 0.032(3) 0.038(3) 0.028(3) -0.001(2) 0.010(2) 0.016(2)
C1 0.018(3) 0.032(3) 0.024(3) 0.003(3) -0.003(2) 0.014(3)
C2 0.021(3) 0.038(4) 0.026(3) 0.012(3) -0.002(3) 0.013(3)
C3 0.027(4) 0.048(5) 0.037(4) 0.024(3) 0.008(3) 0.016(3)
C4 0.027(3) 0.032(4) 0.048(5) 0.014(3) 0.000(3) 0.014(3)
C5 0.027(3) 0.026(3) 0.037(4) 0.002(3) -0.002(3) 0.014(3)
C6 0.022(3) 0.032(3) 0.026(3) 0.003(3) 0.003(3) 0.017(3)
N2 0.019(3) 0.034(3) 0.014(3) 0.002(2) -0.004(2) 0.010(2)
N11 0.020(2) 0.022(2) 0.011(2) 0.0060(19) 0.0023(19) 0.013(2)
C12 0.030(3) 0.029(3) 0.011(3) 0.006(2) 0.001(2) 0.020(3)
C13 0.046(4) 0.043(4) 0.019(3) 0.012(3) -0.010(3) 0.021(3)
C14 0.073(6) 0.042(5) 0.026(4) 0.022(3) 0.005(4) 0.026(4)
C15 0.058(5) 0.029(4) 0.026(4) 0.016(3) 0.016(3) 0.015(3)
C16 0.037(4) 0.024(3) 0.019(3) 0.008(3) 0.008(3) 0.013(3)
C17 0.033(4) 0.032(4) 0.031(4) 0.012(3) 0.008(3) -0.001(3)
C21 0.026(3) 0.029(3) 0.016(3) 0.008(3) 0.004(3) 0.015(3)
C22 0.045(4) 0.039(4) 0.057(5) 0.031(4) 0.023(4) 0.030(4)
C23 0.056(5) 0.061(6) 0.087(7) 0.050(6) 0.031(5) 0.042(4)
C24 0.044(4) 0.074(6) 0.046(5) 0.033(5) 0.019(4) 0.045(4)
C25 0.030(4) 0.055(5) 0.055(5) 0.021(4) 0.012(4) 0.025(4)
C26 0.026(3) 0.039(4) 0.044(4) 0.019(4) 0.012(3) 0.019(3)
C31 0.021(3) 0.023(3) 0.015(3) 0.008(2) 0.001(2) 0.010(3)
C32 0.028(3) 0.037(4) 0.017(3) 0.011(3) 0.001(3) 0.015(3)
C33 0.038(4) 0.039(4) 0.014(3) 0.006(3) -0.001(3) 0.014(3)
C34 0.041(4) 0.024(3) 0.022(3) 0.004(3) 0.006(3) 0.007(3)
C35 0.039(4) 0.033(4) 0.028(4) 0.010(3) 0.011(3) 0.021(3)
C36 0.032(4) 0.032(4) 0.016(3) 0.008(3) 0.003(3) 0.013(3)
C41 0.022(3) 0.023(3) 0.019(3) 0.009(2) 0.005(2) 0.010(3)
C42 0.026(3) 0.029(3) 0.016(3) 0.008(3) 0.002(2) 0.010(3)
C43 0.032(4) 0.031(4) 0.025(3) 0.007(3) 0.005(3) 0.007(3)
C44 0.030(4) 0.032(4) 0.035(4) 0.013(3) 0.011(3) 0.005(3)
C45 0.040(4) 0.028(3) 0.021(3) 0.012(3) 0.010(3) 0.013(3)
C46 0.028(3) 0.027(3) 0.018(3) 0.008(3) 0.004(3) 0.011(3)
S 0.024(3) 0.040(3) 0.035(3) 0.026(2) 0.011(2) 0.022(2)
O2 0.012(6) 0.026(6) 0.019(6) -0.007(4) -0.004(4) 0.007(5)
O3 0.107(9) 0.063(7) 0.061(7) 0.018(5) 0.054(7) 0.038(6)
O4 0.048(6) 0.055(6) 0.079(8) 0.030(6) -0.016(5) 0.028(5)
C99 0.036(8) 0.030(8) 0.048(10) -0.007(7) -0.004(7) 0.017(7)
F1 0.061(14) 0.035(14) 0.109(17) 0.010(12) -0.008(12) 0.027(11)
F2 0.043(8) 0.045(6) 0.130(14) 0.027(10) 0.044(10) 0.024(6)
F3 0.131(13) 0.074(8) 0.028(6) -0.008(6) -0.031(7) 0.044(9)
S' 0.031(4) 0.042(4) 0.055(6) 0.022(4) -0.002(4) 0.017(3)
O2' 0.048(7) 0.052(7) 0.097(9) 0.009(6) 0.031(7) 0.028(6)
O3' 0.019(8) 0.023(7) 0.029(7) 0.001(6) -0.003(6) 0.004(6)
O4' 0.071(8) 0.035(6) 0.040(7) 0.010(5) -0.016(5) 0.025(6)
C99' 0.035(9) 0.040(10) 0.075(14) -0.009(10) -0.002(9) 0.028(8)
F1' 0.045(13) 0.035(15) 0.065(13) 0.001(11) 0.021(11) 0.018(11)
F2' 0.088(12) 0.061(8) 0.129(16) 0.049(9) 0.086(12) 0.045(8)
F3' 0.046(10) 0.082(12) 0.123(18) 0.009(15) -0.046(12) 0.021(8)

loop_
_atom_type_symbol
_atom_type_description
_atom_type_scat_dispersion_real
_atom_type_scat_dispersion_imag
_atom_type_scat_source
C C 0.0033 0.0016 'International Tables Vol C Tables 4.2.6.8 and 6.1.1.4'
H H 0.0000 0.0000 'International Tables Vol C Tables 4.2.6.8 and 6.1.1.4'
N N 0.0061 0.0033 'International Tables Vol C Tables 4.2.6.8 and 6.1.1.4'
O O 0.0106 0.0060 'International Tables Vol C Tables 4.2.6.8 and 6.1.1.4'
F F 0.0171 0.0103 'International Tables Vol C Tables 4.2.6.8 and 6.1.1.4'
P P 0.1023 0.0942 'International Tables Vol C Tables 4.2.6.8 and 6.1.1.4'
S S 0.1246 0.1234 'International Tables Vol C Tables 4.2.6.8 and 6.1.1.4'
Fe Fe 0.3463 0.8444 'International Tables Vol C Tables 4.2.6.8 and 6.1.1.4'
Au Au -2.0133 8.8022 'International Tables Vol C Tables 4.2.6.8 and 6.1.1.4'

loop_
_geom_angle_atom_site_label_1
_geom_angle_atom_site_label_2
_geom_angle_atom_site_label_3
_geom_angle
_geom_angle_site_symmetry_1
_geom_angle_site_symmetry_3
_geom_angle_publ_flag
N11 Au P 179.31(14) . . y
C1 Fe C1 180.000(2) 2_766 . ?
C1 Fe C2 138.9(3) 2_766 . ?
C1 Fe C2 41.1(3) . . ?
C1 Fe C2 41.1(3) 2_766 2_766 ?
C1 Fe C2 138.9(3) . 2_766 ?
C2 Fe C2 180.000(2) . 2_766 ?
C1 Fe C5 139.1(3) 2_766 . ?
C1 Fe C5 40.9(2) . . ?
C2 Fe C5 68.9(3) . . ?
C2 Fe C5 111.1(3) 2_766 . ?
C1 Fe C5 40.9(2) 2_766 2_766 ?
C1 Fe C5 139.1(3) . 2_766 ?
C2 Fe C5 111.1(3) . 2_766 ?
C2 Fe C5 68.9(3) 2_766 2_766 ?
C5 Fe C5 180.000(2) . 2_766 ?
C1 Fe C3 111.7(3) 2_766 . ?
C1 Fe C3 68.3(3) . . ?
C2 Fe C3 40.5(3) . . ?
C2 Fe C3 139.5(3) 2_766 . ?
C5 Fe C3 68.3(3) . . ?
C5 Fe C3 111.7(3) 2_766 . ?
C1 Fe C3 68.3(3) 2_766 2_766 ?
C1 Fe C3 111.7(3) . 2_766 ?
C2 Fe C3 139.5(3) . 2_766 ?
C2 Fe C3 40.5(3) 2_766 2_766 ?
C5 Fe C3 111.7(3) . 2_766 ?
C5 Fe C3 68.3(3) 2_766 2_766 ?
C3 Fe C3 180.000(2) . 2_766 ?
C1 Fe C4 68.4(3) 2_766 2_766 ?
C1 Fe C4 111.6(3) . 2_766 ?
C2 Fe C4 111.4(3) . 2_766 ?
C2 Fe C4 68.6(3) 2_766 2_766 ?
C5 Fe C4 139.6(3) . 2_766 ?
C5 Fe C4 40.4(3) 2_766 2_766 ?
C3 Fe C4 139.3(3) . 2_766 ?
C3 Fe C4 40.7(3) 2_766 2_766 ?
C1 Fe C4 111.6(3) 2_766 . ?
C1 Fe C4 68.4(3) . . ?
C2 Fe C4 68.6(3) . . ?
C2 Fe C4 111.4(3) 2_766 . ?
C5 Fe C4 40.4(3) . . ?
C5 Fe C4 139.6(3) 2_766 . ?
C3 Fe C4 40.7(3) . . ?
C3 Fe C4 139.3(3) 2_766 . ?
C4 Fe C4 180.000(2) 2_766 . ?
C21 P C41 106.5(3) . . ?
C21 P C31 107.1(3) . . ?
C41 P C31 104.8(3) . . ?
C21 P Au 114.1(2) . . y
C41 P Au 113.4(2) . . y
C31 P Au 110.4(2) . . y
C5 C1 C2 108.0(6) . . ?
C5 C1 C6 123.0(6) . . ?
C2 C1 C6 128.4(6) . . ?
C5 C1 Fe 69.9(4) . . ?
C2 C1 Fe 69.6(4) . . ?
C6 C1 Fe 119.3(5) . . ?
C3 C2 C1 107.5(6) . . ?
C3 C2 Fe 70.2(4) . . ?
C1 C2 Fe 69.3(4) . . ?
C2 C3 C4 108.8(6) . . ?
C2 C3 Fe 69.4(4) . . ?
C4 C3 Fe 70.1(4) . . ?
C5 C4 C3 107.5(6) . . ?
C5 C4 Fe 69.1(4) . . ?
C3 C4 Fe 69.2(4) . . ?
C4 C5 C1 108.2(6) . . ?
C4 C5 Fe 70.5(4) . . ?
C1 C5 Fe 69.2(4) . . ?
O1 C6 N2 121.7(7) . . ?
O1 C6 C1 122.5(6) . . ?
N2 C6 C1 115.8(6) . . ?
C6 N2 C12 123.4(6) . . ?
C12 N11 C16 120.5(5) . . ?
C12 N11 Au 117.6(4) . . y
C16 N11 Au 121.7(4) . . y
N11 C12 N2 116.7(5) . . ?
N11 C12 C13 121.5(7) . . ?
N2 C12 C13 121.8(6) . . ?
C14 C13 C12 118.1(7) . . ?
C13 C14 C15 120.1(7) . . ?
C14 C15 C16 120.1(7) . . ?
N11 C16 C15 119.6(7) . . ?
N11 C16 C17 118.0(6) . . ?
C15 C16 C17 122.4(7) . . ?
C26 C21 C22 119.1(7) . . ?
C26 C21 P 117.8(5) . . ?
C22 C21 P 123.2(5) . . ?
C21 C22 C23 120.5(7) . . ?
C24 C23 C22 119.0(8) . . ?
C25 C24 C23 120.9(8) . . ?
C24 C25 C26 120.6(8) . . ?
C21 C26 C25 119.8(7) . . ?
C32 C31 C36 118.8(6) . . ?
C32 C31 P 123.7(5) . . ?
C36 C31 P 117.5(4) . . ?
C31 C32 C33 119.8(7) . . ?
C34 C33 C32 121.0(6) . . ?
C33 C34 C35 120.1(7) . . ?
C36 C35 C34 119.3(7) . . ?
C35 C36 C31 121.1(6) . . ?
C42 C41 C46 120.3(6) . . ?
C42 C41 P 119.5(5) . . ?
C46 C41 P 120.1(5) . . ?
C41 C42 C43 119.4(6) . . ?
C44 C43 C42 120.4(6) . . ?
C45 C44 C43 119.9(7) . . ?
C44 C45 C46 119.8(6) . . ?
C41 C46 C45 120.1(6) . . ?
O4 S O2 117.5(9) . . ?
O4 S O3 113.4(9) . . ?
O2 S O3 111.8(8) . . ?
O4 S C99 109.1(9) . . ?
O2 S C99 112.8(10) . . ?
O3 S C99 88.8(9) . . ?
F1 C99 F2 108.5(12) . . ?
F1 C99 F3 107.4(12) . . ?
F2 C99 F3 105.7(11) . . ?
F1 C99 S 116.0(14) . . ?
F2 C99 S 116.1(11) . . ?
F3 C99 S 101.9(11) . . ?
O4' S' O2' 117.2(14) . . ?
O4' S' O3' 111.5(13) . . ?
O2' S' O3' 116.3(13) . . ?
O4' S' C99' 92.1(10) . . ?
O2' S' C99' 116.9(12) . . ?
O3' S' C99' 99.1(12) . . ?
F3' C99' F1' 110.1(16) . . ?
F3' C99' F2' 106.5(18) . . ?
F1' C99' F2' 102.9(14) . . ?
F3' C99' S' 119.1(14) . . ?
F1' C99' S' 112.9(14) . . ?
F2' C99' S' 103.6(11) . . ?

loop_
_geom_bond_atom_site_label_1
_geom_bond_atom_site_label_2
_geom_bond_distance
_geom_bond_site_symmetry_2
_geom_bond_publ_flag
Au N11 2.110(5) . y
Au P 2.2353(17) . y
Fe C1 2.029(6) 2_766 ?
Fe C1 2.029(6) . ?
Fe C2 2.033(7) . ?
Fe C2 2.033(7) 2_766 ?
Fe C5 2.037(7) . ?
Fe C5 2.037(7) 2_766 ?
Fe C3 2.043(7) . ?
Fe C3 2.043(7) 2_766 ?
Fe C4 2.056(8) 2_766 ?
Fe C4 2.056(8) . ?
P C21 1.805(7) . ?
P C41 1.812(6) . ?
P C31 1.814(7) . ?
O1 C6 1.220(8) . ?
C1 C5 1.420(9) . ?
C1 C2 1.427(9) . ?
C1 C6 1.478(10) . ?
C2 C3 1.410(9) . ?
C3 C4 1.425(12) . ?
C4 C5 1.415(10) . ?
C6 N2 1.382(9) . ?
N2 C12 1.389(9) . ?
N11 C12 1.336(8) . ?
N11 C16 1.360(8) . ?
C12 C13 1.395(9) . ?
C13 C14 1.373(12) . ?
C14 C15 1.374(12) . ?
C15 C16 1.381(10) . ?
C16 C17 1.483(10) . ?
C21 C26 1.382(9) . ?
C21 C22 1.382(9) . ?
C22 C23 1.397(10) . ?
C23 C24 1.376(10) . ?
C24 C25 1.348(10) . ?
C25 C26 1.393(10) . ?
C31 C32 1.386(8) . ?
C31 C36 1.393(8) . ?
C32 C33 1.388(9) . ?
C33 C34 1.364(9) . ?
C34 C35 1.385(9) . ?
C35 C36 1.382(9) . ?
C41 C42 1.377(8) . ?
C41 C46 1.387(8) . ?
C42 C43 1.395(9) . ?
C43 C44 1.387(9) . ?
C44 C45 1.381(9) . ?
C45 C46 1.389(9) . ?
S O4 1.411(10) . ?
S O2 1.449(10) . ?
S O3 1.478(11) . ?
S C99 1.760(13) . ?
C99 F1 1.309(12) . ?
C99 F2 1.315(12) . ?
C99 F3 1.342(13) . ?
S' O4' 1.435(12) . ?
S' O2' 1.436(12) . ?
S' O3' 1.438(12) . ?
S' C99' 1.769(15) . ?
C99' F3' 1.300(13) . ?
C99' F1' 1.326(13) . ?
C99' F2' 1.340(14) . ?
